data_2018892
loop_
_publ_author_name
'Sch\"afer, Marion C.'
'Bobev, Svilen'

_publ_section_title
;
 K and Ba distribution in the structures of the clathrate compounds
 K~<i>x~</i>Ba~16{-~<i>x</i>}(Ga,Sn)~136~ (<i>x</i> = 0.8, 4.4, and 12.9)
 and K~<i>x~</i>Ba~8{-~<i>x</i>}(Ga,Sn)~46~ (<i>x</i> = 0.3)
;
_journal_coeditor_code BI3054
_journal_issue 4
_journal_name_full 'Acta Crystallographica Section C'
_journal_page_first 319
_journal_page_last 323
_journal_paper_doi 10.1107/S0108270113006203
_journal_volume 69
_journal_year 2013
_chemical_formula_iupac 'K7.7 Ba0.3 Ga8.3 Sn37.7'
_chemical_formula_moiety 'K7.7 Ba0.3 Ga8.3 Sn37.7'
_chemical_formula_sum 'Ba0.3 Ga8.5 K7.7 Sn37.5'
_chemical_formula_weight 5385.77
_chemical_name_systematic
;
Potassium barium gallium tin
;
_space_group_IT_number 223
_symmetry_cell_setting cubic
_symmetry_space_group_name_Hall '-P 4n 2 3'
_symmetry_space_group_name_H-M 'P m -3 n'
_atom_sites_solution_primary direct
_atom_sites_solution_secondary difmap
_audit_creation_method SHELXL97
_cell_angle_alpha 90.00
_cell_angle_beta 90.00
_cell_angle_gamma 90.00
_cell_formula_units_Z 1
_cell_length_a 11.9447(4)
_cell_length_b 11.9447(4)
_cell_length_c 11.9447(4)
_cell_measurement_reflns_used 2232
_cell_measurement_temperature 200(2)
_cell_measurement_theta_max 28.43
_cell_measurement_theta_min 3.41
_cell_volume 1704.22(10)
_computing_cell_refinement 'SMART (Bruker, 2002)'
_computing_data_collection 'SMART (Bruker, 2002)'
_computing_data_reduction 'SAINT (Bruker, 2002)'
_computing_molecular_graphics 'CrystalMaker (Palmer, 2007)'
_computing_publication_material 'SHELXTL (Sheldrick, 2008)'
_computing_structure_refinement 'SHELXTL (Sheldrick, 2008)'
_computing_structure_solution 'SHELXTL (Sheldrick, 2008)'
_diffrn_ambient_temperature 200(2)
_diffrn_measured_fraction_theta_full 1.000
_diffrn_measured_fraction_theta_max 1.000
_diffrn_measurement_device_type 'Bruker SMART APEX CCD area-detector'
_diffrn_measurement_method \w
_diffrn_radiation_monochromator graphite
_diffrn_radiation_source 'fine-focus sealed tube'
_diffrn_radiation_type MoK\a
_diffrn_radiation_wavelength 0.71073
_diffrn_reflns_av_R_equivalents 0.0816
_diffrn_reflns_av_sigmaI/netI 0.0152
_diffrn_reflns_limit_h_max 16
_diffrn_reflns_limit_h_min -16
_diffrn_reflns_limit_k_max 16
_diffrn_reflns_limit_k_min -15
_diffrn_reflns_limit_l_max 16
_diffrn_reflns_limit_l_min -15
_diffrn_reflns_number 21728
_diffrn_reflns_theta_full 28.43
_diffrn_reflns_theta_max 28.43
_diffrn_reflns_theta_min 2.41
_diffrn_standards_number 0
_exptl_absorpt_coefficient_mu 17.381
_exptl_absorpt_correction_T_max 0.5538
_exptl_absorpt_correction_T_min 0.3288
_exptl_absorpt_correction_type multi-scan
_exptl_absorpt_process_details '(SADABS; Sheldrick, 2008)'
_exptl_crystal_colour silver
_exptl_crystal_density_diffrn 5.248
_exptl_crystal_density_method 'not measured'
_exptl_crystal_description block
_exptl_crystal_F_000 2302
_exptl_crystal_size_max 0.064
_exptl_crystal_size_mid 0.054
_exptl_crystal_size_min 0.044
_refine_diff_density_max 0.710
_refine_diff_density_min -1.016
_refine_ls_extinction_method none
_refine_ls_goodness_of_fit_ref 1.169
_refine_ls_matrix_type full
_refine_ls_number_parameters 20
_refine_ls_number_reflns 412
_refine_ls_number_restraints 0
_refine_ls_restrained_S_all 1.169
_refine_ls_R_factor_all 0.0243
_refine_ls_R_factor_gt 0.0193
_refine_ls_shift/su_max 0.000
_refine_ls_shift/su_mean 0.000
_refine_ls_structure_factor_coef Fsqd
_refine_ls_weighting_details 'calc w = 1/[\s^2^(Fo^2^)+(0.0183P)^2^+5.4215P] where P=(Fo^2^+2Fc^2^)/3'
_refine_ls_weighting_scheme calc
_refine_ls_wR_factor_gt 0.0420
_refine_ls_wR_factor_ref 0.0438
_reflns_number_gt 358
_reflns_number_total 412
_reflns_threshold_expression I>2\s(I)
_cod_data_source_file bi3054.cif
_cod_data_source_block K7Ba1Ga8Sn38
_cod_original_formula_sum 'Ba0.30 Ga8.50 K7.70 Sn37.50'
_cod_database_code 2018892
_cod_database_fobs_code 2018892

loop_
_symmetry_equiv_pos_as_xyz
'x, y, z'
'-x, -y, z'
'-x, y, -z'
'x, -y, -z'
'z, x, y'
'z, -x, -y'
'-z, -x, y'
'-z, x, -y'
'y, z, x'
'-y, z, -x'
'y, -z, -x'
'-y, -z, x'
'y+1/2, x+1/2, -z+1/2'
'-y+1/2, -x+1/2, -z+1/2'
'y+1/2, -x+1/2, z+1/2'
'-y+1/2, x+1/2, z+1/2'
'x+1/2, z+1/2, -y+1/2'
'-x+1/2, z+1/2, y+1/2'
'-x+1/2, -z+1/2, -y+1/2'
'x+1/2, -z+1/2, y+1/2'
'z+1/2, y+1/2, -x+1/2'
'z+1/2, -y+1/2, x+1/2'
'-z+1/2, y+1/2, x+1/2'
'-z+1/2, -y+1/2, -x+1/2'
'-x, -y, -z'
'x, y, -z'
'x, -y, z'
'-x, y, z'
'-z, -x, -y'
'-z, x, y'
'z, x, -y'
'z, -x, y'
'-y, -z, -x'
'y, -z, x'
'-y, z, x'
'y, z, -x'
'-y-1/2, -x-1/2, z-1/2'
'y-1/2, x-1/2, z-1/2'
'-y-1/2, x-1/2, -z-1/2'
'y-1/2, -x-1/2, -z-1/2'
'-x-1/2, -z-1/2, y-1/2'
'x-1/2, -z-1/2, -y-1/2'
'x-1/2, z-1/2, y-1/2'
'-x-1/2, z-1/2, -y-1/2'
'-z-1/2, -y-1/2, x-1/2'
'-z-1/2, y-1/2, -x-1/2'
'z-1/2, -y-1/2, -x-1/2'
'z-1/2, y-1/2, x-1/2'

loop_
_atom_site_type_symbol
_atom_site_label
_atom_site_fract_x
_atom_site_fract_y
_atom_site_fract_z
_atom_site_U_iso_or_equiv
_atom_site_adp_type
_atom_site_calc_flag
_atom_site_refinement_flags
_atom_site_occupancy
_atom_site_symmetry_multiplicity
Sn Sn1 0.38232(4) 0.5000 0.18776(4) 0.01392(15) Uani d SP 0.84 2
Ga Ga1 0.38232(4) 0.5000 0.18776(4) 0.01392(15) Uani d SP 0.16 2
Sn Sn2 0.18322(2) 0.18322(2) 0.18322(2) 0.01306(18) Uani d SP 0.896(8) 3
Ga Ga2 0.18322(2) 0.18322(2) 0.18322(2) 0.01306(18) Uani d SP 0.104(8) 3
Sn Sn3 0.2500 0.5000 0.0000 0.0148(2) Uani d SP 0.54 8
Ga Ga3 0.2500 0.5000 0.0000 0.0148(2) Uani d SP 0.46 8
K K1 0.5000 0.254(3) 0.0235(19) 0.038(5) Uani d SP 0.25 2
K K2 0.0000 0.0000 0.0000 0.0255(8) Uani d SP 0.86 24
Ba Ba2 0.0000 0.0000 0.0000 0.0255(8) Uani d SP 0.14 24

loop_
_atom_site_aniso_label
_atom_site_aniso_U_11
_atom_site_aniso_U_22
_atom_site_aniso_U_33
_atom_site_aniso_U_12
_atom_site_aniso_U_13
_atom_site_aniso_U_23
Sn1 0.0138(2) 0.0135(2) 0.0144(2) 0.000 0.00024(17) 0.000
Ga1 0.0138(2) 0.0135(2) 0.0144(2) 0.000 0.00024(17) 0.000
Sn2 0.01306(18) 0.01306(18) 0.01306(18) -0.00054(11) -0.00054(11) -0.00054(11)
Ga2 0.01306(18) 0.01306(18) 0.01306(18) -0.00054(11) -0.00054(11) -0.00054(11)
Sn3 0.0140(5) 0.0153(3) 0.0153(3) 0.000 0.000 0.000
Ga3 0.0140(5) 0.0153(3) 0.0153(3) 0.000 0.000 0.000
K1 0.035(8) 0.027(6) 0.051(11) 0.000 0.000 -0.015(8)
K2 0.0255(8) 0.0255(8) 0.0255(8) 0.000 0.000 0.000
Ba2 0.0255(8) 0.0255(8) 0.0255(8) 0.000 0.000 0.000

loop_
_atom_type_symbol
_atom_type_description
_atom_type_scat_dispersion_real
_atom_type_scat_dispersion_imag
_atom_type_scat_source
K K 0.2009 0.2494 'International Tables Vol C Tables 4.2.6.8 and 6.1.1.4'
Ga Ga 0.2307 1.6083 'International Tables Vol C Tables 4.2.6.8 and 6.1.1.4'
Sn Sn -0.6537 1.4246 'International Tables Vol C Tables 4.2.6.8 and 6.1.1.4'
Ba Ba -0.3244 2.2819 'International Tables Vol C Tables 4.2.6.8 and 6.1.1.4'

loop_
_geom_angle_atom_site_label_1
_geom_angle_atom_site_label_2
_geom_angle_atom_site_label_3
_geom_angle_site_symmetry_1
_geom_angle_site_symmetry_3
_geom_angle
Sn3 Sn1 Sn2 . 14 106.859(14)
Sn2 Sn1 Sn2 39_666 14 103.394(18)
Sn3 Sn1 Sn1 . 2_665 125.174(9)
Sn2 Sn1 Sn1 39_666 2_665 106.302(10)
Sn2 Sn2 Sn1 14 14 107.224(13)
Sn1 Sn2 Sn1 14 41_665 111.622(12)
Sn1 Sn3 Sn1 . 41_665 109.380(9)
Sn1 Sn3 Sn1 41_665 18_554 109.655(18)

loop_
_geom_bond_atom_site_label_1
_geom_bond_atom_site_label_2
_geom_bond_site_symmetry_2
_geom_bond_distance
Sn1 Sn3 . 2.7436(4)
Sn1 Sn2 39_666 2.7888(3)
Sn1 Sn2 14 2.7888(3)
Sn1 Sn1 2_665 2.8114(9)
Sn2 Sn2 14 2.7631(10)
Sn2 Sn1 14 2.7888(3)
Sn2 Sn1 41_665 2.7888(3)
Sn2 Sn1 46_656 2.7888(3)
Sn3 Sn1 41_665 2.7437(4)
Sn3 Sn1 18_554 2.7437(4)
Sn3 Sn1 26 2.7437(4)
K1 Sn1 2_665 3.80(3)
K1 Sn1 46_656 3.94(3)
K1 Sn3 9 4.07(4)
K1 Sn1 26 4.12(3)
K1 Sn1 45_665 4.14(2)
K1 Sn3 25_665 4.20(3)
K1 Sn2 14 4.197(17)
K1 Sn2 28_655 4.322(15)
K1 Sn1 9 4.36(3)
K1 Sn3 33_655 4.46(2)
K1 Sn2 26 4.598(11)
K1 Sn1 42_666 4.627(6)
K1 Sn2 37_665 4.68(2)
K1 Sn1 10_655 4.91(2)
K2 Sn2 25 3.7906(5)
K2 Sn1 14 3.9857(4)
